data_4124959
loop_
_publ_author_name
'Kane, Christopher M.'
'Banisafar, Arash'
'Dougherty, Timothy P.'
'Barbour, Leonard J.'
'Holman, K. Travis'

_publ_section_title
;
 Enclathration and Confinement of Small Gases by the Intrinsically 0D
 Porous Molecular Solid, Me,H,SiMe2.
;
_journal_issue 13
_journal_name_full 'Journal of the American Chemical Society'
_journal_page_first 4377
_journal_page_last 4392
_journal_paper_doi 10.1021/jacs.5b11395
_journal_volume 138
_journal_year 2016
_chemical_formula_moiety 'C40 H48 O8 Si4, 0.51(Kr)'
_chemical_formula_sum 'C40 H48 Kr0.51 O8 Si4'
_chemical_formula_weight 811.88
_space_group_crystal_system monoclinic
_space_group_IT_number 15
_space_group_name_Hall '-C 2yc'
_space_group_name_H-M_alt 'C 1 2/c 1'
_symmetry_space_group_name_Hall '-C 2yc'
_symmetry_space_group_name_H-M 'C 1 2/c 1'
_atom_sites_solution_hydrogens geom
_audit_creation_method SHELXL-2014/7
_cell_angle_alpha 90
_cell_angle_beta 99.9350(10)
_cell_angle_gamma 90
_cell_formula_units_Z 8
_cell_length_a 23.823(2)
_cell_length_b 8.3369(7)
_cell_length_c 42.087(4)
_cell_measurement_reflns_used 5115
_cell_measurement_temperature 100(2)
_cell_measurement_theta_max 25.06
_cell_measurement_theta_min 2.39
_cell_volume 8233.5(13)
_computing_cell_refinement 'SAINT, Bruker 2001'
_computing_data_collection 'SMART (Bruker, 2001)'
_computing_data_reduction SAINT
_computing_molecular_graphics 'X-SEED (Barbour, 2001)'
_computing_publication_material 'X-SEED and POV-RAY'
_computing_structure_refinement 'SHELXL-2014/7 (Sheldrick, 2014)'
_computing_structure_solution 'SHELXS-97 (Sheldrick, 2008)'
_diffrn_ambient_temperature 100(2)
_diffrn_measured_fraction_theta_full 1.000
_diffrn_measured_fraction_theta_max 0.976
_diffrn_measurement_device_type 'Siemens SMART, Bruker APEXII CCD'
_diffrn_measurement_method '\f and \w scans'
_diffrn_radiation_type MoK\a
_diffrn_radiation_wavelength 0.71073
_diffrn_reflns_av_R_equivalents 0.0620
_diffrn_reflns_av_unetI/netI 0.0636
_diffrn_reflns_Laue_measured_fraction_full 1.000
_diffrn_reflns_Laue_measured_fraction_max 0.976
_diffrn_reflns_limit_h_max 31
_diffrn_reflns_limit_h_min -31
_diffrn_reflns_limit_k_max 10
_diffrn_reflns_limit_k_min -10
_diffrn_reflns_limit_l_max 55
_diffrn_reflns_limit_l_min -55
_diffrn_reflns_number 31294
_diffrn_reflns_point_group_measured_fraction_full 1.000
_diffrn_reflns_point_group_measured_fraction_max 0.976
_diffrn_reflns_theta_full 25.000
_diffrn_reflns_theta_max 27.999
_diffrn_reflns_theta_min 1.736
_diffrn_source 'fine-focus sealed tube'
_exptl_absorpt_coefficient_mu 0.738
_exptl_absorpt_correction_type multi-scan
_exptl_absorpt_process_details '(SADABS, Bruker, 2001)'
_exptl_crystal_colour colorless
_exptl_crystal_density_diffrn 1.310
_exptl_crystal_description prism
_exptl_crystal_F_000 3411
_exptl_crystal_size_max 0.490
_exptl_crystal_size_mid 0.140
_exptl_crystal_size_min 0.110
_exptl_transmission_factor_max 0.7457
_exptl_transmission_factor_min 0.6423
_refine_diff_density_max 0.395
_refine_diff_density_min -0.395
_refine_diff_density_rms 0.065
_refine_ls_extinction_method none
_refine_ls_goodness_of_fit_ref 1.040
_refine_ls_hydrogen_treatment constr
_refine_ls_matrix_type full
_refine_ls_number_parameters 490
_refine_ls_number_reflns 9697
_refine_ls_number_restraints 0
_refine_ls_restrained_S_all 1.040
_refine_ls_R_factor_all 0.0832
_refine_ls_R_factor_gt 0.0489
_refine_ls_shift/su_max 0.001
_refine_ls_shift/su_mean 0.000
_refine_ls_structure_factor_coef Fsqd
_refine_ls_weighting_details 'w=1/[\s^2^(Fo^2^)+(0.0546P)^2^+0.6843P] where P=(Fo^2^+2Fc^2^)/3'
_refine_ls_weighting_scheme calc
_refine_ls_wR_factor_gt 0.1069
_refine_ls_wR_factor_ref 0.1154
_reflns_Friedel_coverage 0.000
_reflns_number_gt 6728
_reflns_number_total 9697
_reflns_threshold_expression 'I > 2\s(I)'
_cod_data_source_file ja5b11395_si_004.cif
_cod_data_source_block 12073
_cod_depositor_comments 'Adding full bibliography for 4124955--4124994.cif.'
_cod_original_cell_volume 8233.6(12)
_cod_database_code 4124959
_shelx_shelxl_version_number 2014/7
_shelx_space_group_comment
;
The symmetry employed for this shelxl refinement is uniquely defined
by the following loop, which should always be used as a source of
symmetry information in preference to the above space-group names.
They are only intended as comments.
;
_shelx_estimated_absorpt_t_min 0.714
_shelx_estimated_absorpt_t_max 0.923

loop_
_space_group_symop_operation_xyz
'x, y, z'
'-x, y, -z+1/2'
'x+1/2, y+1/2, z'
'-x+1/2, y+1/2, -z+1/2'
'-x, -y, -z'
'x, -y, z-1/2'
'-x+1/2, -y+1/2, -z'
'x+1/2, -y+1/2, z-1/2'

loop_
_atom_site_label
_atom_site_type_symbol
_atom_site_fract_x
_atom_site_fract_y
_atom_site_fract_z
_atom_site_U_iso_or_equiv
_atom_site_adp_type
_atom_site_occupancy
_atom_site_site_symmetry_order
_atom_site_calc_flag
_atom_site_refinement_flags_posn
_atom_site_refinement_flags_adp
_atom_site_refinement_flags_occupancy
Kr1G Kr 0.24811(2) 0.69619(7) 0.12625(2) 0.03481(14) Uani 0.51 1 d . . P
Si1 Si 0.08509(3) 0.72663(8) 0.18847(2) 0.02298(16) Uani 1 1 d . . .
Si2 Si 0.37998(3) 0.77179(8) 0.22260(2) 0.02159(15) Uani 1 1 d . . .
Si3 Si 0.41169(3) 0.57979(8) 0.07026(2) 0.01948(15) Uani 1 1 d . . .
Si4 Si 0.11102(3) 0.49194(8) 0.03939(2) 0.02468(16) Uani 1 1 d . . .
O1 O 0.04842(6) 0.7985(2) 0.15451(4) 0.0239(4) Uani 1 1 d . . .
O2 O 0.12818(6) 0.86511(19) 0.20672(4) 0.0225(4) Uani 1 1 d . . .
O3 O 0.33091(6) 0.89612(19) 0.23123(4) 0.0219(4) Uani 1 1 d . . .
O4 O 0.41986(6) 0.86382(19) 0.19980(3) 0.0206(3) Uani 1 1 d . . .
O5 O 0.43849(6) 0.73604(19) 0.09148(4) 0.0195(3) Uani 1 1 d . . .
O6 O 0.35907(6) 0.63428(18) 0.04169(3) 0.0181(3) Uani 1 1 d . . .
O7 O 0.15748(6) 0.57164(18) 0.01943(4) 0.0197(3) Uani 1 1 d . . .
O8 O 0.06561(6) 0.62731(19) 0.04826(4) 0.0240(4) Uani 1 1 d . . .
C1 C 0.12658(9) 0.9730(3) 0.09541(5) 0.0176(5) Uani 1 1 d . . .
H1 H 0.1504 1.0624 0.0933 0.021 Uiso 1 1 calc R U .
C2 C 0.11427(9) 0.8675(3) 0.06964(5) 0.0169(5) Uani 1 1 d . . .
C3 C 0.07948(9) 0.7365(3) 0.07330(6) 0.0204(5) Uani 1 1 d . . .
C4 C 0.05626(9) 0.7120(3) 0.10127(6) 0.0217(5) Uani 1 1 d . . .
C5 C 0.01604(10) 0.5754(3) 0.10382(6) 0.0308(6) Uani 1 1 d . . .
H5A H 0.0380 0.4784 0.1108 0.046 Uiso 1 1 calc R U .
H5B H -0.0077 0.5564 0.0827 0.046 Uiso 1 1 calc R U .
H5C H -0.0083 0.6024 0.1196 0.046 Uiso 1 1 calc R U .
C6 C 0.07096(9) 0.8219(3) 0.12640(5) 0.0205(5) Uani 1 1 d . . .
C7 C 0.10590(9) 0.9546(3) 0.12409(5) 0.0173(5) Uani 1 1 d . . .
C8 C 0.03201(11) 0.6921(3) 0.21459(6) 0.0331(6) Uani 1 1 d . . .
H8A H 0.0513 0.6574 0.2360 0.050 Uiso 1 1 calc R U .
H8B H 0.0053 0.6087 0.2051 0.050 Uiso 1 1 calc R U .
H8C H 0.0111 0.7918 0.2167 0.050 Uiso 1 1 calc R U .
C9 C 0.12685(12) 0.5502(3) 0.17998(7) 0.0351(6) Uani 1 1 d . . .
H9A H 0.1543 0.5822 0.1663 0.053 Uiso 1 1 calc R U .
H9B H 0.1011 0.4685 0.1688 0.053 Uiso 1 1 calc R U .
H9C H 0.1473 0.5062 0.2003 0.053 Uiso 1 1 calc R U .
C10 C 0.12215(9) 1.0712(3) 0.15171(5) 0.0185(5) Uani 1 1 d . . .
H10A H 0.0914 1.0740 0.1648 0.022 Uiso 1 1 calc R U .
H10B H 0.1257 1.1801 0.1429 0.022 Uiso 1 1 calc R U .
C11 C 0.17777(9) 1.0267(3) 0.17321(5) 0.0173(5) Uani 1 1 d . . .
C12 C 0.17900(9) 0.9204(3) 0.19893(5) 0.0182(5) Uani 1 1 d . . .
C13 C 0.22982(10) 0.8745(3) 0.21838(5) 0.0193(5) Uani 1 1 d . . .
C14 C 0.23048(11) 0.7633(3) 0.24660(6) 0.0291(6) Uani 1 1 d . . .
H14A H 0.1929 0.7635 0.2531 0.044 Uiso 1 1 calc R U .
H14B H 0.2593 0.7995 0.2647 0.044 Uiso 1 1 calc R U .
H14C H 0.2397 0.6543 0.2404 0.044 Uiso 1 1 calc R U .
C15 C 0.28070(9) 0.9372(3) 0.21109(5) 0.0192(5) Uani 1 1 d . . .
C16 C 0.28156(9) 1.0451(3) 0.18603(5) 0.0166(5) Uani 1 1 d . . .
C17 C 0.22970(9) 1.0877(3) 0.16745(5) 0.0176(5) Uani 1 1 d . . .
H17 H 0.2296 1.1611 0.1502 0.021 Uiso 1 1 calc R U .
C18 C 0.42600(11) 0.7285(3) 0.26129(6) 0.0337(6) Uani 1 1 d . . .
H18A H 0.4489 0.8234 0.2686 0.051 Uiso 1 1 calc R U .
H18B H 0.4513 0.6385 0.2586 0.051 Uiso 1 1 calc R U .
H18C H 0.4024 0.7004 0.2774 0.051 Uiso 1 1 calc R U .
C19 C 0.34592(12) 0.5934(3) 0.20152(7) 0.0420(7) Uani 1 1 d . . .
H19A H 0.3240 0.5367 0.2157 0.063 Uiso 1 1 calc R U .
H19B H 0.3753 0.5219 0.1959 0.063 Uiso 1 1 calc R U .
H19C H 0.3204 0.6270 0.1818 0.063 Uiso 1 1 calc R U .
C20 C 0.33702(9) 1.1139(3) 0.17892(5) 0.0183(5) Uani 1 1 d . . .
H20A H 0.3297 1.2222 0.1695 0.022 Uiso 1 1 calc R U .
H20B H 0.3642 1.1252 0.1994 0.022 Uiso 1 1 calc R U .
C21 C 0.34856(9) 1.0304(3) 0.12281(5) 0.0167(5) Uani 1 1 d . . .
H21 H 0.3211 1.1099 0.1150 0.020 Uiso 1 1 calc R U .
C22 C 0.36386(9) 1.0107(3) 0.15593(5) 0.0175(5) Uani 1 1 d . . .
C23 C 0.40340(9) 0.8912(3) 0.16679(5) 0.0180(5) Uani 1 1 d . . .
C24 C 0.42893(9) 0.7976(3) 0.14587(5) 0.0195(5) Uani 1 1 d . . .
C25 C 0.47381(10) 0.6757(3) 0.15823(6) 0.0284(6) Uani 1 1 d . . .
H25A H 0.4995 0.7197 0.1769 0.043 Uiso 1 1 calc R U .
H25B H 0.4956 0.6495 0.1412 0.043 Uiso 1 1 calc R U .
H25C H 0.4556 0.5784 0.1647 0.043 Uiso 1 1 calc R U .
C26 C 0.41201(9) 0.8237(3) 0.11275(5) 0.0169(5) Uani 1 1 d . . .
C27 C 0.37159(9) 0.9390(3) 0.10057(5) 0.0159(5) Uani 1 1 d . . .
C28 C 0.46824(10) 0.5097(3) 0.04924(6) 0.0337(6) Uani 1 1 d . . .
H28A H 0.4591 0.4015 0.0408 0.051 Uiso 1 1 calc R U .
H28B H 0.5045 0.5075 0.0643 0.051 Uiso 1 1 calc R U .
H28C H 0.4714 0.5826 0.0314 0.051 Uiso 1 1 calc R U .
C29 C 0.38563(13) 0.4337(3) 0.09725(6) 0.0381(7) Uani 1 1 d . . .
H29A H 0.3563 0.4840 0.1076 0.057 Uiso 1 1 calc R U .
H29B H 0.4174 0.3986 0.1138 0.057 Uiso 1 1 calc R U .
H29C H 0.3693 0.3408 0.0847 0.057 Uiso 1 1 calc R U .
C30 C 0.35137(9) 0.9595(3) 0.06447(5) 0.0163(5) Uani 1 1 d . . .
H30A H 0.3413 1.0733 0.0598 0.020 Uiso 1 1 calc R U .
H30B H 0.3827 0.9311 0.0528 0.020 Uiso 1 1 calc R U .
C31 C 0.24539(9) 0.9138(3) 0.05121(5) 0.0160(5) Uani 1 1 d . . .
H31 H 0.2409 1.0210 0.0580 0.019 Uiso 1 1 calc R U .
C32 C 0.30009(9) 0.8548(3) 0.05248(5) 0.0150(4) Uani 1 1 d . . .
C33 C 0.30569(9) 0.6961(3) 0.04320(5) 0.0154(4) Uani 1 1 d . . .
C34 C 0.25865(9) 0.5979(3) 0.03301(5) 0.0161(5) Uani 1 1 d . . .
C35 C 0.26544(10) 0.4255(3) 0.02327(6) 0.0207(5) Uani 1 1 d . . .
H35A H 0.3011 0.4138 0.0148 0.031 Uiso 1 1 calc R U .
H35B H 0.2333 0.3951 0.0066 0.031 Uiso 1 1 calc R U .
H35C H 0.2664 0.3558 0.0421 0.031 Uiso 1 1 calc R U .
C36 C 0.20450(9) 0.6654(3) 0.03165(5) 0.0166(5) Uani 1 1 d . . .
C37 C 0.19683(9) 0.8235(3) 0.04049(5) 0.0167(5) Uani 1 1 d . . .
C38 C 0.06928(12) 0.3513(4) 0.01122(8) 0.0496(9) Uani 1 1 d . . .
H38A H 0.0499 0.4100 -0.0077 0.074 Uiso 1 1 calc R U .
H38B H 0.0409 0.2982 0.0219 0.074 Uiso 1 1 calc R U .
H38C H 0.0947 0.2707 0.0044 0.074 Uiso 1 1 calc R U .
C39 C 0.14969(13) 0.4050(3) 0.07725(7) 0.0433(7) Uani 1 1 d . . .
H39A H 0.1770 0.3251 0.0723 0.065 Uiso 1 1 calc R U .
H39B H 0.1225 0.3536 0.0890 0.065 Uiso 1 1 calc R U .
H39C H 0.1701 0.4902 0.0906 0.065 Uiso 1 1 calc R U .
C40 C 0.13789(9) 0.8948(3) 0.03907(5) 0.0181(5) Uani 1 1 d . . .
H40A H 0.1396 1.0116 0.0351 0.022 Uiso 1 1 calc R U .
H40B H 0.1117 0.8466 0.0207 0.022 Uiso 1 1 calc R U .

loop_
_atom_site_aniso_label
_atom_site_aniso_U_11
_atom_site_aniso_U_22
_atom_site_aniso_U_33
_atom_site_aniso_U_23
_atom_site_aniso_U_13
_atom_site_aniso_U_12
Kr1G 0.0379(3) 0.0364(3) 0.0291(3) 0.0030(2) 0.0029(2) -0.0056(2)
Si1 0.0237(3) 0.0254(4) 0.0224(3) 0.0006(3) 0.0110(3) -0.0023(3)
Si2 0.0210(3) 0.0234(4) 0.0198(3) 0.0001(3) 0.0020(3) 0.0014(3)
Si3 0.0204(3) 0.0188(3) 0.0185(3) -0.0026(3) 0.0012(3) 0.0025(3)
Si4 0.0243(4) 0.0207(4) 0.0297(4) -0.0061(3) 0.0066(3) -0.0074(3)
O1 0.0186(8) 0.0317(10) 0.0236(9) -0.0003(7) 0.0096(7) -0.0027(7)
O2 0.0205(8) 0.0262(9) 0.0227(9) 0.0013(7) 0.0090(7) -0.0009(7)
O3 0.0199(8) 0.0277(9) 0.0173(8) 0.0009(7) 0.0009(7) 0.0019(7)
O4 0.0191(8) 0.0284(9) 0.0132(8) -0.0011(7) -0.0005(6) 0.0013(7)
O5 0.0166(8) 0.0250(9) 0.0174(8) -0.0054(7) 0.0043(6) -0.0001(6)
O6 0.0162(8) 0.0195(8) 0.0183(8) -0.0032(6) 0.0022(6) 0.0025(6)
O7 0.0190(8) 0.0203(8) 0.0187(8) -0.0048(7) -0.0002(6) -0.0030(6)
O8 0.0193(8) 0.0267(9) 0.0252(9) -0.0079(7) 0.0014(7) -0.0053(7)
C1 0.0157(11) 0.0160(11) 0.0211(12) 0.0031(9) 0.0029(9) 0.0014(9)
C2 0.0136(11) 0.0188(12) 0.0173(11) 0.0016(9) -0.0001(9) 0.0036(9)
C3 0.0136(11) 0.0235(12) 0.0231(12) -0.0038(10) -0.0001(9) 0.0007(9)
C4 0.0169(11) 0.0236(13) 0.0247(13) -0.0008(10) 0.0041(10) -0.0030(9)
C5 0.0268(14) 0.0340(15) 0.0335(15) -0.0054(12) 0.0109(11) -0.0126(11)
C6 0.0161(11) 0.0257(13) 0.0203(12) 0.0038(10) 0.0052(9) 0.0032(9)
C7 0.0147(11) 0.0175(12) 0.0195(11) -0.0005(9) 0.0026(9) 0.0050(9)
C8 0.0314(14) 0.0425(16) 0.0287(14) -0.0011(12) 0.0145(12) -0.0094(12)
C9 0.0432(16) 0.0301(15) 0.0341(15) 0.0028(12) 0.0126(13) 0.0027(12)
C10 0.0193(12) 0.0181(12) 0.0192(12) 0.0002(9) 0.0063(9) 0.0009(9)
C11 0.0190(11) 0.0148(11) 0.0186(11) -0.0042(9) 0.0045(9) 0.0007(9)
C12 0.0196(11) 0.0199(12) 0.0169(11) -0.0025(9) 0.0082(9) 0.0008(9)
C13 0.0219(12) 0.0193(12) 0.0172(11) -0.0013(9) 0.0045(9) 0.0021(9)
C14 0.0300(14) 0.0334(15) 0.0254(13) 0.0073(11) 0.0088(11) 0.0028(11)
C15 0.0212(12) 0.0208(12) 0.0150(11) -0.0023(9) 0.0013(9) 0.0050(9)
C16 0.0202(11) 0.0145(11) 0.0153(11) -0.0054(9) 0.0040(9) -0.0003(9)
C17 0.0240(12) 0.0155(11) 0.0145(11) -0.0027(9) 0.0069(9) 0.0007(9)
C18 0.0276(14) 0.0483(17) 0.0247(14) 0.0123(12) 0.0028(11) 0.0096(12)
C19 0.0420(17) 0.0320(16) 0.0543(19) -0.0113(14) 0.0149(15) -0.0072(13)
C20 0.0213(12) 0.0167(11) 0.0167(11) -0.0018(9) 0.0028(9) -0.0025(9)
C21 0.0139(11) 0.0142(11) 0.0221(12) 0.0014(9) 0.0038(9) -0.0025(8)
C22 0.0162(11) 0.0155(11) 0.0211(12) -0.0030(9) 0.0044(9) -0.0068(9)
C23 0.0168(11) 0.0223(12) 0.0141(11) -0.0003(9) 0.0002(9) -0.0032(9)
C24 0.0131(11) 0.0233(12) 0.0216(12) -0.0026(10) 0.0010(9) -0.0008(9)
C25 0.0236(13) 0.0402(16) 0.0198(12) -0.0036(11) -0.0009(10) 0.0098(11)
C26 0.0157(11) 0.0177(12) 0.0178(11) -0.0062(9) 0.0045(9) -0.0048(9)
C27 0.0135(11) 0.0156(11) 0.0188(11) -0.0016(9) 0.0036(9) -0.0060(8)
C28 0.0224(13) 0.0401(16) 0.0361(15) -0.0153(13) -0.0020(11) 0.0108(12)
C29 0.0523(18) 0.0286(15) 0.0295(15) 0.0063(12) -0.0041(13) -0.0107(13)
C30 0.0197(11) 0.0149(11) 0.0146(11) -0.0014(9) 0.0038(9) -0.0015(9)
C31 0.0239(12) 0.0140(11) 0.0108(10) 0.0003(8) 0.0045(9) 0.0009(9)
C32 0.0196(11) 0.0159(11) 0.0098(10) 0.0020(8) 0.0032(9) -0.0014(9)
C33 0.0174(11) 0.0175(11) 0.0115(10) 0.0019(9) 0.0034(9) 0.0025(9)
C34 0.0206(11) 0.0152(11) 0.0122(10) -0.0003(8) 0.0024(9) 0.0002(9)
C35 0.0241(12) 0.0150(11) 0.0227(12) -0.0011(9) 0.0030(10) 0.0004(9)
C36 0.0186(11) 0.0178(12) 0.0128(11) -0.0008(9) 0.0013(9) -0.0036(9)
C37 0.0177(11) 0.0211(12) 0.0116(10) 0.0027(9) 0.0036(9) 0.0018(9)
C38 0.0370(17) 0.0455(19) 0.069(2) -0.0329(17) 0.0177(16) -0.0203(14)
C39 0.058(2) 0.0294(16) 0.0470(18) 0.0155(14) 0.0228(15) 0.0093(14)
C40 0.0189(11) 0.0162(12) 0.0182(11) 0.0015(9) 0.0009(9) 0.0023(9)

loop_
_atom_type_symbol
_atom_type_description
_atom_type_scat_dispersion_real
_atom_type_scat_dispersion_imag
_atom_type_scat_source
C C 0.0033 0.0016 'International Tables Vol C Tables 4.2.6.8 and 6.1.1.4'
H H 0.0000 0.0000 'International Tables Vol C Tables 4.2.6.8 and 6.1.1.4'
O O 0.0106 0.0060 'International Tables Vol C Tables 4.2.6.8 and 6.1.1.4'
Si Si 0.0817 0.0704 'International Tables Vol C Tables 4.2.6.8 and 6.1.1.4'
Kr Kr -0.5574 2.7079 'International Tables Vol C Tables 4.2.6.8 and 6.1.1.4'

loop_
_geom_angle_atom_site_label_1
_geom_angle_atom_site_label_2
_geom_angle_atom_site_label_3
_geom_angle
O2 Si1 O1 110.10(9)
O2 Si1 C8 105.62(10)
O1 Si1 C8 104.99(11)
O2 Si1 C9 109.64(11)
O1 Si1 C9 110.10(11)
C8 Si1 C9 116.18(13)
O3 Si2 O4 109.68(8)
O3 Si2 C18 105.41(10)
O4 Si2 C18 106.95(10)
O3 Si2 C19 110.03(11)
O4 Si2 C19 110.14(11)
C18 Si2 C19 114.44(14)
O6 Si3 O5 110.72(8)
O6 Si3 C28 105.46(10)
O5 Si3 C28 105.43(10)
O6 Si3 C29 109.74(11)
O5 Si3 C29 109.21(11)
C28 Si3 C29 116.15(14)
O7 Si4 O8 111.42(9)
O7 Si4 C38 105.42(12)
O8 Si4 C38 106.26(11)
O7 Si4 C39 108.71(11)
O8 Si4 C39 108.82(11)
C38 Si4 C39 116.21(15)
C6 O1 Si1 124.09(14)
C12 O2 Si1 128.53(14)
C15 O3 Si2 126.23(14)
C23 O4 Si2 124.29(13)
C26 O5 Si3 126.15(13)
C33 O6 Si3 131.30(13)
C36 O7 Si4 127.59(13)
C3 O8 Si4 122.71(14)
C2 C1 C7 123.4(2)
C1 C2 C3 117.3(2)
C1 C2 C40 120.8(2)
C3 C2 C40 121.9(2)
O8 C3 C2 119.8(2)
O8 C3 C4 117.8(2)
C2 C3 C4 122.4(2)
C6 C4 C3 117.2(2)
C6 C4 C5 121.4(2)
C3 C4 C5 121.3(2)
O1 C6 C4 117.9(2)
O1 C6 C7 119.4(2)
C4 C6 C7 122.7(2)
C1 C7 C6 116.9(2)
C1 C7 C10 121.0(2)
C6 C7 C10 122.1(2)
C7 C10 C11 112.49(18)
C12 C11 C17 117.7(2)
C12 C11 C10 121.18(19)
C17 C11 C10 121.1(2)
O2 C12 C13 118.41(19)
O2 C12 C11 119.5(2)
C13 C12 C11 122.0(2)
C12 C13 C15 117.8(2)
C12 C13 C14 121.5(2)
C15 C13 C14 120.7(2)
O3 C15 C16 120.1(2)
O3 C15 C13 117.52(19)
C16 C15 C13 122.3(2)
C15 C16 C17 117.7(2)
C15 C16 C20 121.5(2)
C17 C16 C20 120.8(2)
C16 C17 C11 122.5(2)
C22 C20 C16 112.90(17)
C22 C21 C27 123.1(2)
C21 C22 C23 117.3(2)
C21 C22 C20 120.5(2)
C23 C22 C20 122.2(2)
C24 C23 C22 122.5(2)
C24 C23 O4 117.36(19)
C22 C23 O4 120.08(19)
C23 C24 C26 117.4(2)
C23 C24 C25 121.5(2)
C26 C24 C25 121.0(2)
O5 C26 C27 119.17(19)
O5 C26 C24 118.38(19)
C27 C26 C24 122.4(2)
C21 C27 C26 117.2(2)
C21 C27 C30 121.12(19)
C26 C27 C30 121.61(19)
C32 C30 C27 111.44(17)
C32 C31 C37 123.0(2)
C31 C32 C33 117.5(2)
C31 C32 C30 120.46(19)
C33 C32 C30 122.01(19)
O6 C33 C32 120.00(19)
O6 C33 C34 117.63(19)
C32 C33 C34 122.2(2)
C33 C34 C36 117.57(19)
C33 C34 C35 121.6(2)
C36 C34 C35 120.84(19)
O7 C36 C37 119.85(19)
O7 C36 C34 117.86(19)
C37 C36 C34 122.2(2)
C31 C37 C36 117.4(2)
C31 C37 C40 120.94(19)
C36 C37 C40 121.63(19)
C2 C40 C37 112.75(18)

loop_
_geom_bond_atom_site_label_1
_geom_bond_atom_site_label_2
_geom_bond_distance
Si1 O2 1.6446(17)
Si1 O1 1.6532(17)
Si1 C8 1.836(2)
Si1 C9 1.845(3)
Si2 O3 1.6491(16)
Si2 O4 1.6510(17)
Si2 C18 1.835(2)
Si2 C19 1.846(3)
Si3 O6 1.6442(16)
Si3 O5 1.6448(16)
Si3 C28 1.830(2)
Si3 C29 1.844(3)
Si4 O7 1.6412(16)
Si4 O8 1.6498(17)
Si4 C38 1.834(3)
Si4 C39 1.846(3)
O1 C6 1.395(3)
O2 C12 1.387(3)
O3 C15 1.385(3)
O4 C23 1.396(3)
O5 C26 1.389(2)
O6 C33 1.384(2)
O7 C36 1.390(2)
O8 C3 1.389(3)
C1 C2 1.388(3)
C1 C7 1.389(3)
C2 C3 1.396(3)
C2 C40 1.508(3)
C3 C4 1.399(3)
C4 C6 1.397(3)
C4 C5 1.504(3)
C6 C7 1.398(3)
C7 C10 1.513(3)
C10 C11 1.516(3)
C11 C12 1.396(3)
C11 C17 1.397(3)
C12 C13 1.393(3)
C13 C15 1.402(3)
C13 C14 1.505(3)
C15 C16 1.389(3)
C16 C17 1.389(3)
C16 C20 1.517(3)
C20 C22 1.516(3)
C21 C22 1.388(3)
C21 C27 1.391(3)
C22 C23 1.393(3)
C23 C24 1.392(3)
C24 C26 1.400(3)
C24 C25 1.501(3)
C26 C27 1.394(3)
C27 C30 1.522(3)
C30 C32 1.515(3)
C31 C32 1.385(3)
C31 C37 1.389(3)
C32 C33 1.392(3)
C33 C34 1.394(3)
C34 C36 1.400(3)
C34 C35 1.511(3)
C36 C37 1.390(3)
C37 C40 1.516(3)
